data_4312819
loop_
_publ_author_name
'Karl M. Kadish'
'Tuan D. Phan'
'Lingamallu Giribabu'
'Eric Van Caemelbecke'
'John L. Bear'

_publ_section_title
;
 Substituent and Isomer Effects on Structural, Spectroscopic, and
 Electrochemical Properties of Dirhodium(III,II) Complexes Containing Four
 Identical Unsymmetrical Bridging Ligands
;
_journal_name_full 'Inorganic Chemistry'
_journal_page_first 8663
_journal_page_last 8673
_journal_paper_doi 10.1021/ic034963l
_journal_volume 42
_journal_year 2003
_chemical_formula_moiety 'C45 H28 N9 F8 Rh2, 2 C H2 Cl2'
_chemical_formula_sum 'C47 H32 Cl4 F8 N9 Rh2'
_chemical_formula_weight 1222.44
_chemical_name_systematic
; 
 ? 
;
_space_group_IT_number 14
_symmetry_cell_setting monoclinic
_symmetry_space_group_name_Hall '-P 2yn'
_symmetry_space_group_name_H-M 'P 1 21/n 1'
_atom_sites_solution_hydrogens geom
_atom_sites_solution_primary direct
_atom_sites_solution_secondary difmap
_audit_creation_method SHELXL-97
_cell_angle_alpha 90.00
_cell_angle_beta 94.187(2)
_cell_angle_gamma 90.00
_cell_formula_units_Z 4
_cell_length_a 13.0374(16)
_cell_length_b 23.6332(29)
_cell_length_c 15.2597(19)
_cell_measurement_reflns_used 6781
_cell_measurement_temperature 223(2)
_cell_measurement_theta_max 23.60
_cell_measurement_theta_min 1.59
_cell_volume 4689.2(10)
_computing_cell_refinement 'Bruker SAINT software (Bruker, 1999)'
_computing_data_collection 'Siemens SMART software (Siemens, 1996)'
_computing_data_reduction 'Bruker SAINT software (Bruker, 1999)'
_computing_structure_refinement 'SHELXL-97 (Sheldrick, 1997)'
_computing_structure_solution 'SHELXS-97 (Sheldrick, 1997)'
_diffrn_ambient_temperature 223(2)
_diffrn_detector_area_resol_mean 1K
_diffrn_measured_fraction_theta_full 0.988
_diffrn_measured_fraction_theta_max 0.988
_diffrn_measurement_device_type 'Siemens SMART CCD'
_diffrn_measurement_method CCD
_diffrn_radiation_monochromator graphite
_diffrn_radiation_source 'fine-focus sealed tube'
_diffrn_radiation_type MoK\a
_diffrn_radiation_wavelength 0.71073
_diffrn_reflns_av_R_equivalents 0.0288
_diffrn_reflns_av_sigmaI/netI 0.0144
_diffrn_reflns_limit_h_max 14
_diffrn_reflns_limit_h_min -14
_diffrn_reflns_limit_k_max 26
_diffrn_reflns_limit_k_min 0
_diffrn_reflns_limit_l_max 17
_diffrn_reflns_limit_l_min 0
_diffrn_reflns_number 21542
_diffrn_reflns_theta_full 23.60
_diffrn_reflns_theta_max 23.60
_diffrn_reflns_theta_min 1.59
_diffrn_standards_decay_% 0.0
_exptl_absorpt_coefficient_mu 1.010
_exptl_absorpt_correction_T_max 0.9263
_exptl_absorpt_correction_T_min 0.7366
_exptl_absorpt_correction_type empirical
_exptl_crystal_colour 'Very dark green'
_exptl_crystal_density_diffrn 1.732
_exptl_crystal_density_method 'not measured'
_exptl_crystal_description 'Prismatic column'
_exptl_crystal_F_000 2428
_exptl_crystal_size_max 0.40
_exptl_crystal_size_mid 0.20
_exptl_crystal_size_min 0.20
_refine_diff_density_max 0.586
_refine_diff_density_min -1.936
_refine_diff_density_rms 0.091
_refine_ls_extinction_coef 0.00015(7)
_refine_ls_extinction_expression Fc^*^=kFc[1+0.001xFc^2^\l^3^/sin(2\q)]^-1/4^
_refine_ls_extinction_method SHELXL
_refine_ls_goodness_of_fit_ref 1.045
_refine_ls_hydrogen_treatment mixed
_refine_ls_matrix_type full
_refine_ls_number_parameters 612
_refine_ls_number_reflns 6944
_refine_ls_number_restraints 0
_refine_ls_restrained_S_all 1.045
_refine_ls_R_factor_all 0.0483
_refine_ls_R_factor_gt 0.0377
_refine_ls_shift/su_max 0.094
_refine_ls_shift/su_mean 0.006
_refine_ls_structure_factor_coef Fsqd
_refine_ls_weighting_details 'calc w=1/[\s^2^(Fo^2^)+(0.0559P)^2^+17.6476P] where P=(Fo^2^+2Fc^2^)/3'
_refine_ls_weighting_scheme calc
_refine_ls_wR_factor_gt 0.1023
_refine_ls_wR_factor_ref 0.1130
_reflns_number_gt 5579
_reflns_number_total 7163
_reflns_threshold_expression >4sigma(I)
_cod_data_source_file ic034963lsi20030917_093833.cif
_cod_data_source_block k820
_cod_depositor_comments
;
The following automatic conversions were performed:

'_symmetry_cell_setting' value 'Monoclinic' changed to 'monoclinic'
according to the built-in table from CIF Core dictionary named
'cif_core.dic' version 2.4.1 from
2010-06-29.

'_exptl_absorpt_correction_type' value 'Empirical'
changed to 'empirical' according to the built-in table from CIF Core
dictionary named 'cif_core.dic' version 2.4.1 from 2010-06-29.

Automatic conversion script
Id: cif_fix_values 1646 2011-03-28 12:23:43Z adriana 
;
_cod_original_formula_sum 'C47 H32 N9 F8 Cl4 Rh2'
_cod_database_code 4312819

loop_
_symmetry_equiv_pos_as_xyz
'x, y, z'
'-x+1/2, y+1/2, -z+1/2'
'-x, -y, -z'
'x-1/2, -y-1/2, z-1/2'

loop_
_atom_site_label
_atom_site_type_symbol
_atom_site_fract_x
_atom_site_fract_y
_atom_site_fract_z
_atom_site_U_iso_or_equiv
_atom_site_adp_type
_atom_site_occupancy
_atom_site_symmetry_multiplicity
_atom_site_calc_flag
_atom_site_refinement_flags
_atom_site_disorder_assembly
_atom_site_disorder_group
Rh1 Rh 0.11898(3) 0.396630(14) 0.76289(2) 0.02163(13) Uani 1 1 d . . .
Rh2 Rh 0.26962(3) 0.399656(14) 0.67626(2) 0.02210(13) Uani 1 1 d . . .
F1 F 0.2539(3) 0.57368(14) 0.7432(2) 0.0565(9) Uani 1 1 d . . .
F2 F 0.3337(3) 0.47471(15) 0.4897(2) 0.0581(9) Uani 1 1 d . . .
F3 F 0.4191(3) 0.35823(15) 0.9220(2) 0.0614(10) Uani 1 1 d . . .
F4 F 0.5001(3) 0.46904(18) 0.6819(2) 0.0655(10) Uani 1 1 d . . .
F5 F 0.1976(3) 0.21559(13) 0.6692(2) 0.0549(9) Uani 1 1 d . . .
F6 F 0.4691(3) 0.34129(14) 0.6239(2) 0.0571(9) Uani 1 1 d . . .
F7 F -0.1253(2) 0.37306(13) 0.5745(2) 0.0450(7) Uani 1 1 d . . .
F8 F 0.0300(3) 0.25319(14) 0.7925(2) 0.0581(9) Uani 1 1 d . . .
N1 N 0.0572(3) 0.46147(15) 0.6854(2) 0.0263(8) Uani 1 1 d . . .
N2 N 0.2220(3) 0.47814(15) 0.6401(2) 0.0271(8) Uani 1 1 d . . .
N3 N 0.1965(3) 0.45389(16) 0.8460(2) 0.0270(8) Uani 1 1 d . . .
N4 N 0.3486(3) 0.42821(16) 0.7838(2) 0.0264(8) Uani 1 1 d . . .
N5 N 0.1969(3) 0.33274(16) 0.8322(2) 0.0265(8) Uani 1 1 d . . .
N6 N 0.2980(3) 0.31841(15) 0.7139(2) 0.0268(8) Uani 1 1 d . . .
N7 N 0.1812(3) 0.36263(15) 0.5751(2) 0.0252(8) Uani 1 1 d . . .
N8 N 0.0559(3) 0.33970(16) 0.6713(2) 0.0267(8) Uani 1 1 d . . .
N9 N -0.0747(3) 0.39568(18) 0.8785(3) 0.0398(11) Uani 1 1 d . . .
C1 C -0.0453(4) 0.4735(2) 0.6798(3) 0.0324(11) Uani 1 1 d . . .
H1 H -0.0891 0.4504 0.7105 0.039 Uiso 1 1 calc R . .
C2 C -0.0875(4) 0.5176(2) 0.6318(4) 0.0412(13) Uani 1 1 d . . .
H2 H -0.1586 0.5245 0.6292 0.049 Uiso 1 1 calc R . .
C3 C -0.0226(4) 0.5521(2) 0.5867(4) 0.0429(13) Uani 1 1 d . . .
H3 H -0.0495 0.5828 0.5534 0.052 Uiso 1 1 calc R . .
C4 C 0.0803(4) 0.5409(2) 0.5912(3) 0.0363(12) Uani 1 1 d . . .
H4 H 0.1245 0.5646 0.5618 0.044 Uiso 1 1 calc R . .
C5 C 0.1212(4) 0.49391(19) 0.6399(3) 0.0264(10) Uani 1 1 d . . .
C6 C 0.2915(4) 0.5218(2) 0.6186(3) 0.0319(11) Uani 1 1 d . . .
C7 C 0.3072(4) 0.5692(2) 0.6705(4) 0.0413(13) Uani 1 1 d . . .
C8 C 0.3753(5) 0.6123(2) 0.6522(4) 0.0546(16) Uani 1 1 d . . .
H8 H 0.3845 0.6437 0.6896 0.065 Uiso 1 1 calc R . .
C9 C 0.4287(5) 0.6078(3) 0.5785(5) 0.0600(18) Uani 1 1 d . . .
H9 H 0.4749 0.6365 0.5652 0.072 Uiso 1 1 calc R . .
C10 C 0.4155(5) 0.5620(3) 0.5239(4) 0.0540(16) Uani 1 1 d . . .
H10 H 0.4523 0.5591 0.4733 0.065 Uiso 1 1 calc R . .
C11 C 0.3477(4) 0.5204(2) 0.5440(4) 0.0421(13) Uani 1 1 d . . .
C12 C 0.1470(4) 0.4866(2) 0.9031(3) 0.0364(12) Uani 1 1 d . . .
H12 H 0.0747 0.4862 0.8994 0.044 Uiso 1 1 calc R . .
C13 C 0.1975(5) 0.5202(2) 0.9660(4) 0.0458(14) Uani 1 1 d . . .
H13 H 0.1606 0.5426 1.0038 0.055 Uiso 1 1 calc R . .
C14 C 0.3046(5) 0.5203(3) 0.9723(4) 0.0506(15) Uani 1 1 d . . .
H14 H 0.3411 0.5415 1.0164 0.061 Uiso 1 1 calc R . .
C15 C 0.3564(4) 0.4891(2) 0.9134(4) 0.0428(13) Uani 1 1 d . . .
H15 H 0.4287 0.4897 0.9166 0.051 Uiso 1 1 calc R . .
C16 C 0.3018(4) 0.45632(19) 0.8483(3) 0.0292(10) Uani 1 1 d . . .
C17 C 0.4543(4) 0.4152(2) 0.8009(3) 0.0320(11) Uani 1 1 d . . .
C18 C 0.4890(4) 0.3789(2) 0.8695(4) 0.0449(14) Uani 1 1 d . . .
C19 C 0.5918(5) 0.3638(3) 0.8856(5) 0.0593(18) Uani 1 1 d . . .
H19 H 0.6121 0.3391 0.9319 0.071 Uiso 1 1 calc R . .
C20 C 0.6632(5) 0.3857(3) 0.8329(5) 0.067(2) Uani 1 1 d . . .
H20 H 0.7330 0.3763 0.8439 0.080 Uiso 1 1 calc R . .
C21 C 0.6332(5) 0.4211(3) 0.7640(5) 0.0644(19) Uani 1 1 d . . .
H21 H 0.6818 0.4358 0.7275 0.077 Uiso 1 1 calc R . .
C22 C 0.5304(4) 0.4347(3) 0.7498(4) 0.0473(14) Uani 1 1 d . . .
C23 C 0.1765(4) 0.3209(2) 0.9167(3) 0.0342(11) Uani 1 1 d . . .
H23 H 0.1329 0.3453 0.9454 0.041 Uiso 1 1 calc R . .
C24 C 0.2172(4) 0.2748(2) 0.9616(3) 0.0438(13) Uani 1 1 d . . .
H24 H 0.2028 0.2681 1.0202 0.053 Uiso 1 1 calc R . .
C25 C 0.2803(4) 0.2381(2) 0.9186(4) 0.0444(14) Uani 1 1 d . . .
H25 H 0.3062 0.2053 0.9470 0.053 Uiso 1 1 calc R . .
C26 C 0.3046(4) 0.2501(2) 0.8349(3) 0.0359(12) Uani 1 1 d . . .
H26 H 0.3471 0.2254 0.8056 0.043 Uiso 1 1 calc R . .
C27 C 0.2658(4) 0.29962(19) 0.7923(3) 0.0270(10) Uani 1 1 d . . .
C28 C 0.3336(4) 0.2797(2) 0.6530(3) 0.0319(11) Uani 1 1 d . . .
C29 C 0.2827(4) 0.2295(2) 0.6276(4) 0.0401(13) Uani 1 1 d . . .
C30 C 0.3130(6) 0.1951(3) 0.5612(4) 0.0588(18) Uani 1 1 d . . .
H30 H 0.2765 0.1617 0.5462 0.071 Uiso 1 1 calc R . .
C31 C 0.3974(6) 0.2101(3) 0.5170(4) 0.064(2) Uani 1 1 d . . .
H31 H 0.4192 0.1866 0.4722 0.077 Uiso 1 1 calc R . .
C32 C 0.4492(5) 0.2586(3) 0.5377(4) 0.0580(18) Uani 1 1 d . . .
H32 H 0.5060 0.2692 0.5069 0.070 Uiso 1 1 calc R . .
C33 C 0.4174(4) 0.2923(2) 0.6048(3) 0.0399(13) Uani 1 1 d . . .
C34 C 0.2214(4) 0.3565(2) 0.4959(3) 0.0304(11) Uani 1 1 d . . .
H34 H 0.2819 0.3764 0.4860 0.036 Uiso 1 1 calc R . .
C35 C 0.1789(4) 0.3229(2) 0.4298(3) 0.0393(13) Uani 1 1 d . . .
H35 H 0.2081 0.3208 0.3753 0.047 Uiso 1 1 calc R . .
C36 C 0.0904(4) 0.2918(2) 0.4456(3) 0.0390(12) Uani 1 1 d . . .
H36 H 0.0600 0.2679 0.4019 0.047 Uiso 1 1 calc R . .
C37 C 0.0488(4) 0.2965(2) 0.5248(3) 0.0328(11) Uani 1 1 d . . .
H37 H -0.0096 0.2750 0.5358 0.039 Uiso 1 1 calc R . .
C38 C 0.0933(4) 0.33364(19) 0.5914(3) 0.0271(10) Uani 1 1 d . . .
C39 C -0.0419(4) 0.3154(2) 0.6840(3) 0.0293(10) Uani 1 1 d . . .
C44 C -0.0543(4) 0.2737(2) 0.7466(4) 0.0435(13) Uani 1 1 d . . .
C43 C -0.1497(5) 0.2527(3) 0.7658(4) 0.0597(18) Uani 1 1 d . . .
H43 H -0.1552 0.2252 0.8098 0.072 Uiso 1 1 calc R . .
C42 C -0.2370(5) 0.2734(3) 0.7181(4) 0.0603(18) Uani 1 1 d . . .
H42 H -0.3021 0.2596 0.7300 0.072 Uiso 1 1 calc R . .
C41 C -0.2293(4) 0.3138(3) 0.6539(4) 0.0472(14) Uani 1 1 d . . .
H41 H -0.2883 0.3275 0.6215 0.057 Uiso 1 1 calc R . .
C40 C -0.1326(4) 0.3336(2) 0.6383(3) 0.0350(12) Uani 1 1 d . . .
C45 C -0.0046(4) 0.39410(19) 0.8365(3) 0.0298(11) Uani 1 1 d . . .
C46 C -0.0116(6) 0.3976(3) 0.1754(7) 0.084(3) Uiso 0.75 1 d PG A 1
H46A H -0.0782 0.3917 0.1458 0.101 Uiso 0.75 1 d PG A 1
H46B H -0.0180 0.4268 0.2184 0.101 Uiso 0.75 1 d PG A 1
Cl1 Cl 0.0735(3) 0.42023(14) 0.0990(2) 0.1007(7) Uiso 0.75 1 d PG A 1
Cl2 Cl 0.0287(3) 0.33510(13) 0.2289(2) 0.1007(7) Uiso 0.75 1 d PG A 1
C46' C 0.0194(16) 0.3972(7) 0.180(3) 0.084(3) Uiso 0.25 1 d PG B 2
H46C H -0.0456 0.3945 0.1461 0.101 Uiso 0.25 1 d PG B 2
H46D H 0.0076 0.4146 0.2349 0.101 Uiso 0.25 1 d PG B 2
Cl1' Cl 0.1017(9) 0.4404(4) 0.1233(7) 0.1007(7) Uiso 0.25 1 d PG B 2
Cl2' Cl 0.0690(8) 0.3292(4) 0.1988(7) 0.1007(7) Uiso 0.25 1 d PG B 2
C47 C 0.6464(11) 0.608(2) 0.8597(8) 0.113(5) Uiso 0.30 1 d PG C 1
H47A H 0.6883 0.6390 0.8801 0.136 Uiso 0.30 1 d PG C 1
H47B H 0.6624 0.5762 0.8982 0.136 Uiso 0.30 1 d PG C 1
Cl3 Cl 0.6767(8) 0.5896(6) 0.7534(7) 0.1082(12) Uiso 0.30 1 d PG C 1
Cl4 Cl 0.5168(8) 0.6256(4) 0.8649(7) 0.1082(12) Uiso 0.30 1 d PG C 1
C47' C 0.6451(14) 0.6096(18) 0.8372(11) 0.113(5) Uiso 0.30 1 d PG D 2
H47C H 0.6549 0.6497 0.8436 0.136 Uiso 0.30 1 d PG D 2
H47D H 0.6959 0.5911 0.8760 0.136 Uiso 0.30 1 d PG D 2
Cl3' Cl 0.6639(8) 0.5902(6) 0.7289(6) 0.1082(12) Uiso 0.30 1 d PG D 2
Cl4' Cl 0.5225(7) 0.5918(4) 0.8681(6) 0.1082(12) Uiso 0.30 1 d PG D 2
C47" C 0.6330(9) 0.6215(12) 0.873(2) 0.113(5) Uiso 0.30 1 d PG E 3
H47E H 0.6799 0.6502 0.8565 0.136 Uiso 0.30 1 d PG E 3
H47F H 0.6553 0.6092 0.9316 0.136 Uiso 0.30 1 d PG E 3
Cl3" Cl 0.6376(7) 0.5642(4) 0.8012(6) 0.108 Uiso 0.30 1 d PG E 3
Cl4" Cl 0.5098(7) 0.6507(4) 0.8745(7) 0.1082(12) Uiso 0.30 1 d PG E 3

loop_
_atom_site_aniso_label
_atom_site_aniso_U_11
_atom_site_aniso_U_22
_atom_site_aniso_U_33
_atom_site_aniso_U_23
_atom_site_aniso_U_13
_atom_site_aniso_U_12
Rh1 0.0223(2) 0.0228(2) 0.0203(2) 0.00150(14) 0.00431(14) 0.00098(14)
Rh2 0.0228(2) 0.0223(2) 0.0217(2) 0.00029(14) 0.00455(14) 0.00205(14)
F1 0.079(2) 0.0437(19) 0.0498(19) -0.0095(15) 0.0218(18) -0.0139(17)
F2 0.067(2) 0.058(2) 0.052(2) -0.0088(17) 0.0313(17) -0.0081(17)
F3 0.056(2) 0.063(2) 0.062(2) 0.0209(18) -0.0173(18) -0.0132(18)
F4 0.0417(19) 0.101(3) 0.056(2) 0.016(2) 0.0157(16) -0.0046(19)
F5 0.052(2) 0.0380(18) 0.072(2) -0.0054(16) -0.0101(17) -0.0062(15)
F6 0.061(2) 0.050(2) 0.064(2) -0.0066(17) 0.0333(18) -0.0031(17)
F7 0.0416(17) 0.0441(18) 0.0478(18) 0.0037(15) -0.0082(14) 0.0034(14)
F8 0.062(2) 0.052(2) 0.058(2) 0.0268(17) -0.0102(17) -0.0158(17)
N1 0.029(2) 0.0224(19) 0.027(2) -0.0007(16) 0.0023(16) 0.0017(16)
N2 0.032(2) 0.0231(19) 0.027(2) 0.0040(16) 0.0066(17) 0.0018(17)
N3 0.028(2) 0.028(2) 0.025(2) -0.0019(16) 0.0054(16) 0.0015(17)
N4 0.024(2) 0.028(2) 0.027(2) -0.0040(16) 0.0022(16) -0.0005(16)
N5 0.025(2) 0.029(2) 0.025(2) 0.0042(16) -0.0001(16) -0.0021(16)
N6 0.028(2) 0.0235(19) 0.029(2) -0.0006(16) 0.0014(16) 0.0062(16)
N7 0.029(2) 0.026(2) 0.0206(19) 0.0021(16) 0.0019(16) 0.0053(16)
N8 0.028(2) 0.028(2) 0.024(2) -0.0009(16) 0.0042(16) -0.0012(16)
N9 0.033(2) 0.046(3) 0.042(3) 0.007(2) 0.015(2) -0.0017(19)
C1 0.027(3) 0.034(3) 0.037(3) -0.002(2) 0.004(2) 0.001(2)
C2 0.033(3) 0.040(3) 0.050(3) 0.004(3) 0.000(2) 0.011(2)
C3 0.050(3) 0.035(3) 0.042(3) 0.010(2) -0.002(3) 0.015(3)
C4 0.044(3) 0.029(3) 0.036(3) 0.008(2) 0.002(2) 0.004(2)
C5 0.031(3) 0.024(2) 0.024(2) -0.0002(19) 0.0041(19) 0.000(2)
C6 0.035(3) 0.028(3) 0.033(3) 0.009(2) 0.005(2) 0.001(2)
C7 0.052(3) 0.031(3) 0.041(3) 0.006(2) 0.008(3) -0.003(2)
C8 0.064(4) 0.036(3) 0.064(4) 0.006(3) 0.007(3) -0.016(3)
C9 0.053(4) 0.049(4) 0.079(5) 0.021(3) 0.012(3) -0.014(3)
C10 0.049(4) 0.055(4) 0.061(4) 0.021(3) 0.020(3) -0.003(3)
C11 0.041(3) 0.042(3) 0.044(3) 0.008(3) 0.015(3) 0.002(2)
C12 0.040(3) 0.032(3) 0.038(3) -0.006(2) 0.011(2) 0.000(2)
C13 0.055(4) 0.045(3) 0.039(3) -0.018(3) 0.011(3) 0.002(3)
C14 0.052(4) 0.054(4) 0.045(3) -0.024(3) 0.002(3) -0.005(3)
C15 0.037(3) 0.045(3) 0.046(3) -0.017(3) -0.001(2) -0.003(2)
C16 0.033(3) 0.027(2) 0.028(2) 0.000(2) 0.002(2) 0.003(2)
C17 0.026(3) 0.031(3) 0.038(3) -0.014(2) -0.005(2) 0.004(2)
C18 0.043(3) 0.035(3) 0.054(4) -0.013(3) -0.014(3) 0.000(3)
C19 0.050(4) 0.041(3) 0.082(5) -0.019(3) -0.030(4) 0.013(3)
C20 0.035(4) 0.073(5) 0.088(5) -0.046(4) -0.018(4) 0.016(3)
C21 0.032(3) 0.090(5) 0.072(5) -0.032(4) 0.008(3) 0.001(3)
C22 0.032(3) 0.064(4) 0.047(3) -0.015(3) 0.006(3) 0.000(3)
C23 0.034(3) 0.042(3) 0.027(3) 0.007(2) 0.002(2) 0.000(2)
C24 0.048(3) 0.052(3) 0.032(3) 0.017(3) -0.001(2) -0.004(3)
C25 0.044(3) 0.040(3) 0.048(3) 0.018(3) -0.010(3) 0.002(3)
C26 0.034(3) 0.032(3) 0.041(3) 0.004(2) -0.003(2) 0.004(2)
C27 0.029(2) 0.026(2) 0.026(2) -0.0010(19) -0.0014(19) -0.003(2)
C28 0.038(3) 0.028(3) 0.028(3) -0.002(2) -0.004(2) 0.011(2)
C29 0.046(3) 0.031(3) 0.042(3) -0.005(2) -0.008(3) 0.009(2)
C30 0.075(5) 0.038(3) 0.059(4) -0.016(3) -0.025(4) 0.017(3)
C31 0.090(5) 0.060(4) 0.043(4) -0.018(3) 0.000(4) 0.037(4)
C32 0.075(5) 0.058(4) 0.043(3) -0.002(3) 0.020(3) 0.030(4)
C33 0.045(3) 0.035(3) 0.040(3) -0.001(2) 0.007(2) 0.011(2)
C34 0.034(3) 0.032(3) 0.025(2) 0.001(2) 0.007(2) 0.006(2)
C35 0.044(3) 0.046(3) 0.028(3) -0.007(2) 0.005(2) 0.015(3)
C36 0.048(3) 0.035(3) 0.033(3) -0.012(2) -0.003(2) 0.005(2)
C37 0.034(3) 0.028(3) 0.036(3) -0.004(2) -0.002(2) -0.004(2)
C38 0.028(2) 0.026(2) 0.027(2) 0.0028(19) 0.000(2) 0.006(2)
C39 0.032(3) 0.028(2) 0.028(2) -0.005(2) 0.006(2) -0.008(2)
C44 0.048(3) 0.039(3) 0.043(3) 0.000(2) 0.002(3) -0.013(3)
C43 0.064(4) 0.059(4) 0.058(4) 0.002(3) 0.015(3) -0.031(3)
C42 0.045(4) 0.073(4) 0.066(4) -0.021(4) 0.023(3) -0.028(3)
C41 0.030(3) 0.054(4) 0.057(4) -0.022(3) 0.004(3) -0.004(3)
C40 0.034(3) 0.036(3) 0.034(3) -0.010(2) 0.002(2) -0.001(2)
C45 0.033(3) 0.028(3) 0.027(3) 0.003(2) -0.001(2) -0.001(2)

loop_
_atom_type_symbol
_atom_type_description
_atom_type_scat_dispersion_real
_atom_type_scat_dispersion_imag
_atom_type_scat_source
C C 0.0033 0.0016 'International Tables Vol C Tables 4.2.6.8 and 6.1.1.4'
H H 0.0000 0.0000 'International Tables Vol C Tables 4.2.6.8 and 6.1.1.4'
N N 0.0061 0.0033 'International Tables Vol C Tables 4.2.6.8 and 6.1.1.4'
F F 0.0171 0.0103 'International Tables Vol C Tables 4.2.6.8 and 6.1.1.4'
Cl Cl 0.1484 0.1585 'International Tables Vol C Tables 4.2.6.8 and 6.1.1.4'
Rh Rh -1.1178 0.9187 'International Tables Vol C Tables 4.2.6.8 and 6.1.1.4'

loop_
_geom_angle_atom_site_label_1
_geom_angle_atom_site_label_2
_geom_angle_atom_site_label_3
_geom_angle
_geom_angle_site_symmetry_1
_geom_angle_site_symmetry_3
_geom_angle_publ_flag
C45 Rh1 N1 92.66(17) . . ?
C45 Rh1 N8 93.59(17) . . ?
N1 Rh1 N8 88.66(15) . . ?
C45 Rh1 N3 92.96(17) . . ?
N1 Rh1 N3 91.05(15) . . ?
N8 Rh1 N3 173.45(14) . . ?
C45 Rh1 N5 94.31(16) . . ?
N1 Rh1 N5 173.00(15) . . ?
N8 Rh1 N5 91.55(15) . . ?
N3 Rh1 N5 87.95(15) . . ?
C45 Rh1 Rh2 179.12(14) . . ?
N1 Rh1 Rh2 87.94(10) . . ?
N8 Rh1 Rh2 87.07(10) . . ?
N3 Rh1 Rh2 86.38(10) . . ?
N5 Rh1 Rh2 85.08(10) . . ?
N4 Rh2 N2 92.55(16) . . ?
N4 Rh2 N6 90.84(15) . . ?
N2 Rh2 N6 172.57(15) . . ?
N4 Rh2 N7 172.89(15) . . ?
N2 Rh2 N7 92.35(15) . . ?
N6 Rh2 N7 83.71(15) . . ?
N4 Rh2 Rh1 87.23(11) . . ?
N2 Rh2 Rh1 86.08(11) . . ?
N6 Rh2 Rh1 87.49(11) . . ?
N7 Rh2 Rh1 87.98(10) . . ?
C5 N1 C1 119.0(4) . . ?
C5 N1 Rh1 118.8(3) . . ?
C1 N1 Rh1 122.1(3) . . ?
C5 N2 C6 115.4(4) . . ?
C5 N2 Rh2 121.9(3) . . ?
C6 N2 Rh2 122.6(3) . . ?
C12 N3 C16 118.7(4) . . ?
C12 N3 Rh1 122.1(3) . . ?
C16 N3 Rh1 119.1(3) . . ?
C16 N4 C17 116.9(4) . . ?
C16 N4 Rh2 121.8(3) . . ?
C17 N4 Rh2 121.0(3) . . ?
C23 N5 C27 118.9(4) . . ?
C23 N5 Rh1 120.7(3) . . ?
C27 N5 Rh1 120.3(3) . . ?
C27 N6 C28 120.2(4) . . ?
C27 N6 Rh2 119.5(3) . . ?
C28 N6 Rh2 119.3(3) . . ?
C34 N7 C38 119.2(4) . . ?
C34 N7 Rh2 118.8(3) . . ?
C38 N7 Rh2 120.5(3) . . ?
C38 N8 C39 117.6(4) . . ?
C38 N8 Rh1 121.8(3) . . ?
C39 N8 Rh1 119.1(3) . . ?
N1 C1 C2 123.2(5) . . ?
C1 C2 C3 118.4(5) . . ?
C4 C3 C2 119.5(5) . . ?
C3 C4 C5 120.5(5) . . ?
N1 C5 N2 118.1(4) . . ?
N1 C5 C4 119.2(4) . . ?
N2 C5 C4 122.6(4) . . ?
C7 C6 C11 115.0(5) . . ?
C7 C6 N2 121.7(4) . . ?
C11 C6 N2 123.3(5) . . ?
F1 C7 C6 118.0(4) . . ?
F1 C7 C8 118.7(5) . . ?
C6 C7 C8 123.3(5) . . ?
C9 C8 C7 118.5(6) . . ?
C8 C9 C10 120.9(6) . . ?
C9 C10 C11 118.9(6) . . ?
F2 C11 C10 119.4(5) . . ?
F2 C11 C6 117.3(5) . . ?
C10 C11 C6 123.3(6) . . ?
N3 C12 C13 123.3(5) . . ?
C12 C13 C14 118.4(5) . . ?
C15 C14 C13 119.4(5) . . ?
C14 C15 C16 120.5(5) . . ?
N4 C16 N3 117.4(4) . . ?
N4 C16 C15 123.0(4) . . ?
N3 C16 C15 119.6(4) . . ?
C22 C17 C18 114.7(5) . . ?
C22 C17 N4 123.5(5) . . ?
C18 C17 N4 121.7(5) . . ?
F3 C18 C19 119.1(6) . . ?
F3 C18 C17 118.1(5) . . ?
C19 C18 C17 122.8(6) . . ?
C20 C19 C18 119.0(6) . . ?
C19 C20 C21 120.5(6) . . ?
C20 C21 C22 118.7(7) . . ?
F4 C22 C21 119.1(6) . . ?
F4 C22 C17 116.7(5) . . ?
C21 C22 C17 124.2(6) . . ?
N5 C23 C24 122.6(5) . . ?
C23 C24 C25 118.6(5) . . ?
C26 C25 C24 119.8(5) . . ?
C25 C26 C27 120.0(5) . . ?
N5 C27 N6 117.1(4) . . ?
N5 C27 C26 119.6(4) . . ?
N6 C27 C26 123.2(4) . . ?
C33 C28 N6 121.4(4) . . ?
C33 C28 C29 114.0(5) . . ?
N6 C28 C29 124.1(5) . . ?
F5 C29 C30 119.2(5) . . ?
F5 C29 C28 117.6(4) . . ?
C30 C29 C28 123.2(6) . . ?
C31 C30 C29 119.3(6) . . ?
C32 C31 C30 120.4(6) . . ?
C31 C32 C33 119.2(6) . . ?
F6 C33 C32 118.6(5) . . ?
F6 C33 C28 117.5(4) . . ?
C32 C33 C28 123.9(6) . . ?
N7 C34 C35 123.7(5) . . ?
C34 C35 C36 118.1(5) . . ?
C37 C36 C35 119.7(5) . . ?
C36 C37 C38 120.7(5) . . ?
N8 C38 N7 118.0(4) . . ?
N8 C38 C37 123.4(4) . . ?
N7 C38 C37 118.5(4) . . ?
C44 C39 C40 115.1(5) . . ?
C44 C39 N8 121.9(5) . . ?
C40 C39 N8 122.9(4) . . ?
F8 C44 C43 118.0(5) . . ?
F8 C44 C39 118.7(5) . . ?
C43 C44 C39 123.2(6) . . ?
C44 C43 C42 118.3(6) . . ?
C41 C42 C43 121.1(5) . . ?
C40 C41 C42 118.2(6) . . ?
F7 C40 C41 118.0(5) . . ?
F7 C40 C39 117.9(4) . . ?
C41 C40 C39 124.1(5) . . ?
N9 C45 Rh1 176.5(4) . . ?
Cl1 C46 Cl2 112.6 . . ?
Cl2' C46' Cl1' 112.6 . . ?
Cl3 C47 Cl4 112.6 . . ?
Cl4' C47' Cl3' 112.6 . . ?
Cl4" C47" Cl3" 112.6 . . ?

loop_
_geom_bond_atom_site_label_1
_geom_bond_atom_site_label_2
_geom_bond_distance
_geom_bond_site_symmetry_2
_geom_bond_publ_flag
Rh1 C45 2.031(5) . ?
Rh1 N1 2.063(4) . ?
Rh1 N8 2.067(4) . ?
Rh1 N3 2.067(4) . ?
Rh1 N5 2.067(4) . ?
Rh1 Rh2 2.4473(5) . ?
Rh2 N4 1.991(4) . ?
Rh2 N2 2.020(4) . ?
Rh2 N6 2.030(4) . ?
Rh2 N7 2.054(4) . ?
F1 C7 1.356(6) . ?
F2 C11 1.365(6) . ?
F3 C18 1.348(7) . ?
F4 C22 1.353(7) . ?
F5 C29 1.358(7) . ?
F6 C33 1.361(6) . ?
F7 C40 1.356(6) . ?
F8 C44 1.349(7) . ?
N1 C5 1.361(6) . ?
N1 C1 1.362(6) . ?
N2 C5 1.365(6) . ?
N2 C6 1.427(6) . ?
N3 C12 1.362(6) . ?
N3 C16 1.372(6) . ?
N4 C16 1.367(6) . ?
N4 C17 1.417(6) . ?
N5 C23 1.364(6) . ?
N5 C27 1.368(6) . ?
N6 C27 1.371(6) . ?
N6 C28 1.406(6) . ?
N7 C34 1.361(6) . ?
N7 C38 1.373(6) . ?
N8 C38 1.354(6) . ?
N8 C39 1.425(6) . ?
N9 C45 1.155(6) . ?
C1 C2 1.367(7) . ?
C2 C3 1.392(8) . ?
C3 C4 1.364(8) . ?
C4 C5 1.419(7) . ?
C6 C7 1.379(7) . ?
C6 C11 1.398(7) . ?
C7 C8 1.392(8) . ?
C8 C9 1.369(9) . ?
C9 C10 1.368(9) . ?
C10 C11 1.374(8) . ?
C12 C13 1.377(8) . ?
C13 C14 1.392(8) . ?
C14 C15 1.378(8) . ?
C15 C16 1.411(7) . ?
C17 C22 1.385(8) . ?
C17 C18 1.403(8) . ?
C18 C19 1.391(8) . ?
C19 C20 1.375(10) . ?
C20 C21 1.378(11) . ?
C21 C22 1.379(8) . ?
C23 C24 1.374(7) . ?
C24 C25 1.391(8) . ?
C25 C26 1.368(8) . ?
C26 C27 1.413(7) . ?
C28 C33 1.394(7) . ?
C28 C29 1.400(7) . ?
C29 C30 1.381(8) . ?
C30 C31 1.378(10) . ?
C31 C32 1.356(10) . ?
C32 C33 1.383(8) . ?
C34 C35 1.368(7) . ?
C35 C36 1.404(8) . ?
C36 C37 1.364(7) . ?
C37 C38 1.433(7) . ?
C39 C44 1.391(7) . ?
C39 C40 1.396(7) . ?
C44 C43 1.390(8) . ?
C43 C42 1.394(10) . ?
C42 C41 1.376(9) . ?
C41 C40 1.382(7) . ?
C46 Cl1 1.7500 . ?
C46 Cl2 1.7503 . ?
C46' Cl2' 1.7499 . ?
C46' Cl1' 1.7500 . ?
C47 Cl3 1.7499 . ?
C47 Cl4 1.7500 . ?
C47' Cl4' 1.7500 . ?
C47' Cl3' 1.7501 . ?
C47" Cl4" 1.7500 . ?
C47" Cl3" 1.7501 . ?

loop_
_geom_torsion_atom_site_label_1
_geom_torsion_atom_site_label_2
_geom_torsion_atom_site_label_3
_geom_torsion_atom_site_label_4
_geom_torsion
_geom_torsion_site_symmetry_1
_geom_torsion_site_symmetry_2
_geom_torsion_site_symmetry_3
_geom_torsion_site_symmetry_4
_geom_torsion_publ_flag
C45 Rh1 Rh2 N4 -21(8) . . . . ?
N1 Rh1 Rh2 N4 112.12(15) . . . . ?
N8 Rh1 Rh2 N4 -159.11(15) . . . . ?
N3 Rh1 Rh2 N4 20.94(15) . . . . ?
N5 Rh1 Rh2 N4 -67.31(15) . . . . ?
C45 Rh1 Rh2 N2 -113(8) . . . . ?
N1 Rh1 Rh2 N2 19.37(15) . . . . ?
N8 Rh1 Rh2 N2 108.14(15) . . . . ?
N3 Rh1 Rh2 N2 -71.81(15) . . . . ?
N5 Rh1 Rh2 N2 -160.06(15) . . . . ?
C45 Rh1 Rh2 N6 70(8) . . . . ?
N1 Rh1 Rh2 N6 -156.92(15) . . . . ?
N8 Rh1 Rh2 N6 -68.15(15) . . . . ?
N3 Rh1 Rh2 N6 111.91(15) . . . . ?
N5 Rh1 Rh2 N6 23.66(15) . . . . ?
C45 Rh1 Rh2 N7 154(8) . . . . ?
N1 Rh1 Rh2 N7 -73.13(14) . . . . ?
N8 Rh1 Rh2 N7 15.64(15) . . . . ?
N3 Rh1 Rh2 N7 -164.31(15) . . . . ?
N5 Rh1 Rh2 N7 107.44(14) . . . . ?
C45 Rh1 N1 C5 159.1(3) . . . . ?
N8 Rh1 N1 C5 -107.4(3) . . . . ?
N3 Rh1 N1 C5 66.1(3) . . . . ?
N5 Rh1 N1 C5 -15.6(14) . . . . ?
Rh2 Rh1 N1 C5 -20.2(3) . . . . ?
C45 Rh1 N1 C1 -19.6(4) . . . . ?
N8 Rh1 N1 C1 74.0(4) . . . . ?
N3 Rh1 N1 C1 -112.6(4) . . . . ?
N5 Rh1 N1 C1 165.8(11) . . . . ?
Rh2 Rh1 N1 C1 161.1(3) . . . . ?
N4 Rh2 N2 C5 -112.5(4) . . . . ?
N6 Rh2 N2 C5 4.6(14) . . . . ?
N7 Rh2 N2 C5 62.3(4) . . . . ?
Rh1 Rh2 N2 C5 -25.5(3) . . . . ?
N4 Rh2 N2 C6 63.3(4) . . . . ?
N6 Rh2 N2 C6 -180(32) . . . . ?
N7 Rh2 N2 C6 -121.9(4) . . . . ?
Rh1 Rh2 N2 C6 150.3(3) . . . . ?
C45 Rh1 N3 C12 -19.8(4) . . . . ?
N1 Rh1 N3 C12 73.0(4) . . . . ?
N8 Rh1 N3 C12 160.4(12) . . . . ?
N5 Rh1 N3 C12 -114.0(4) . . . . ?
Rh2 Rh1 N3 C12 160.8(4) . . . . ?
C45 Rh1 N3 C16 155.6(3) . . . . ?
N1 Rh1 N3 C16 -111.7(3) . . . . ?
N8 Rh1 N3 C16 -24.3(15) . . . . ?
N5 Rh1 N3 C16 61.4(3) . . . . ?
Rh2 Rh1 N3 C16 -23.8(3) . . . . ?
N2 Rh2 N4 C16 60.6(4) . . . . ?
N6 Rh2 N4 C16 -112.8(4) . . . . ?
N7 Rh2 N4 C16 -73.0(13) . . . . ?
Rh1 Rh2 N4 C16 -25.4(3) . . . . ?
N2 Rh2 N4 C17 -125.9(4) . . . . ?
N6 Rh2 N4 C17 60.7(4) . . . . ?
N7 Rh2 N4 C17 100.5(12) . . . . ?
Rh1 Rh2 N4 C17 148.2(4) . . . . ?
C45 Rh1 N5 C23 -23.8(4) . . . . ?
N1 Rh1 N5 C23 150.9(11) . . . . ?
N8 Rh1 N5 C23 -117.5(4) . . . . ?
N3 Rh1 N5 C23 69.0(4) . . . . ?
Rh2 Rh1 N5 C23 155.6(4) . . . . ?
C45 Rh1 N5 C27 152.7(3) . . . . ?
N1 Rh1 N5 C27 -32.7(14) . . . . ?
N8 Rh1 N5 C27 58.9(3) . . . . ?
N3 Rh1 N5 C27 -114.5(3) . . . . ?
Rh2 Rh1 N5 C27 -28.0(3) . . . . ?
N4 Rh2 N6 C27 59.3(3) . . . . ?
N2 Rh2 N6 C27 -57.9(13) . . . . ?
N7 Rh2 N6 C27 -116.2(3) . . . . ?
Rh1 Rh2 N6 C27 -27.9(3) . . . . ?
N4 Rh2 N6 C28 -131.9(4) . . . . ?
N2 Rh2 N6 C28 110.9(11) . . . . ?
N7 Rh2 N6 C28 52.7(3) . . . . ?
Rh1 Rh2 N6 C28 140.9(3) . . . . ?
N4 Rh2 N7 C34 -138.6(11) . . . . ?
N2 Rh2 N7 C34 87.8(3) . . . . ?
N6 Rh2 N7 C34 -98.5(3) . . . . ?
Rh1 Rh2 N7 C34 173.8(3) . . . . ?
N4 Rh2 N7 C38 27.2(13) . . . . ?
N2 Rh2 N7 C38 -106.4(3) . . . . ?
N6 Rh2 N7 C38 67.3(3) . . . . ?
Rh1 Rh2 N7 C38 -20.4(3) . . . . ?
C45 Rh1 N8 C38 163.7(4) . . . . ?
N1 Rh1 N8 C38 71.2(4) . . . . ?
N3 Rh1 N8 C38 -16.4(15) . . . . ?
N5 Rh1 N8 C38 -101.8(4) . . . . ?
Rh2 Rh1 N8 C38 -16.8(3) . . . . ?
C45 Rh1 N8 C39 -2.2(4) . . . . ?
N1 Rh1 N8 C39 -94.7(3) . . . . ?
N3 Rh1 N8 C39 177.7(12) . . . . ?
N5 Rh1 N8 C39 92.3(3) . . . . ?
Rh2 Rh1 N8 C39 177.2(3) . . . . ?
C5 N1 C1 C2 -1.4(7) . . . . ?
Rh1 N1 C1 C2 177.3(4) . . . . ?
N1 C1 C2 C3 -0.3(8) . . . . ?
C1 C2 C3 C4 0.3(8) . . . . ?
C2 C3 C4 C5 1.2(8) . . . . ?
C1 N1 C5 N2 -174.2(4) . . . . ?
Rh1 N1 C5 N2 7.1(5) . . . . ?
C1 N1 C5 C4 2.9(6) . . . . ?
Rh1 N1 C5 C4 -175.8(3) . . . . ?
C6 N2 C5 N1 -159.4(4) . . . . ?
Rh2 N2 C5 N1 16.7(6) . . . . ?
C6 N2 C5 C4 23.6(6) . . . . ?
Rh2 N2 C5 C4 -160.4(4) . . . . ?
C3 C4 C5 N1 -2.9(7) . . . . ?
C3 C4 C5 N2 174.1(5) . . . . ?
C5 N2 C6 C7 63.4(6) . . . . ?
Rh2 N2 C6 C7 -112.6(5) . . . . ?
C5 N2 C6 C11 -116.0(5) . . . . ?
Rh2 N2 C6 C11 68.0(6) . . . . ?
C11 C6 C7 F1 179.0(5) . . . . ?
N2 C6 C7 F1 -0.4(8) . . . . ?
C11 C6 C7 C8 -1.4(8) . . . . ?
N2 C6 C7 C8 179.2(5) . . . . ?
F1 C7 C8 C9 -179.7(6) . . . . ?
C6 C7 C8 C9 0.7(9) . . . . ?
C7 C8 C9 C10 0.0(10) . . . . ?
C8 C9 C10 C11 0.0(10) . . . . ?
C9 C10 C11 F2 179.7(6) . . . . ?
C9 C10 C11 C6 -0.8(9) . . . . ?
C7 C6 C11 F2 -179.0(5) . . . . ?
N2 C6 C11 F2 0.4(8) . . . . ?
C7 C6 C11 C10 1.4(8) . . . . ?
N2 C6 C11 C10 -179.2(5) . . . . ?
C16 N3 C12 C13 -3.0(7) . . . . ?
Rh1 N3 C12 C13 172.3(4) . . . . ?
N3 C12 C13 C14 -0.8(9) . . . . ?
C12 C13 C14 C15 2.9(9) . . . . ?
C13 C14 C15 C16 -1.3(9) . . . . ?
C17 N4 C16 N3 -160.3(4) . . . . ?
Rh2 N4 C16 N3 13.6(6) . . . . ?
C17 N4 C16 C15 22.6(7) . . . . ?
Rh2 N4 C16 C15 -163.6(4) . . . . ?
C12 N3 C16 N4 -172.6(4) . . . . ?
Rh1 N3 C16 N4 11.9(5) . . . . ?
C12 N3 C16 C15 4.6(7) . . . . ?
Rh1 N3 C16 C15 -170.9(4) . . . . ?
C14 C15 C16 N4 174.5(5) . . . . ?
C14 C15 C16 N3 -2.5(8) . . . . ?
C16 N4 C17 C22 -119.8(5) . . . . ?
Rh2 N4 C17 C22 66.3(6) . . . . ?
C16 N4 C17 C18 63.3(6) . . . . ?
Rh2 N4 C17 C18 -110.6(5) . . . . ?
C22 C17 C18 F3 -180.0(5) . . . . ?
N4 C17 C18 F3 -2.8(7) . . . . ?
C22 C17 C18 C19 0.4(8) . . . . ?
N4 C17 C18 C19 177.6(5) . . . . ?
F3 C18 C19 C20 -179.0(5) . . . . ?
C17 C18 C19 C20 0.7(9) . . . . ?
C18 C19 C20 C21 -1.2(9) . . . . ?
C19 C20 C21 C22 0.7(10) . . . . ?
C20 C21 C22 F4 -179.3(6) . . . . ?
C20 C21 C22 C17 0.4(10) . . . . ?
C18 C17 C22 F4 178.8(5) . . . . ?
N4 C17 C22 F4 1.7(8) . . . . ?
C18 C17 C22 C21 -0.9(8) . . . . ?
N4 C17 C22 C21 -178.1(5) . . . . ?
C27 N5 C23 C24 -4.5(7) . . . . ?
Rh1 N5 C23 C24 172.0(4) . . . . ?
N5 C23 C24 C25 -1.1(8) . . . . ?
C23 C24 C25 C26 3.3(8) . . . . ?
C24 C25 C26 C27 0.1(8) . . . . ?
C23 N5 C27 N6 -168.8(4) . . . . ?
Rh1 N5 C27 N6 14.7(5) . . . . ?
C23 N5 C27 C26 7.8(6) . . . . ?
Rh1 N5 C27 C26 -168.7(3) . . . . ?
C28 N6 C27 N5 -154.8(4) . . . . ?
Rh2 N6 C27 N5 13.9(5) . . . . ?
C28 N6 C27 C26 28.7(7) . . . . ?
Rh2 N6 C27 C26 -162.5(4) . . . . ?
C25 C26 C27 N5 -5.7(7) . . . . ?
C25 C26 C27 N6 170.6(5) . . . . ?
C27 N6 C28 C33 -140.6(5) . . . . ?
Rh2 N6 C28 C33 50.6(6) . . . . ?
C27 N6 C28 C29 47.4(7) . . . . ?
Rh2 N6 C28 C29 -121.3(4) . . . . ?
C33 C28 C29 F5 -177.4(4) . . . . ?
N6 C28 C29 F5 -4.9(7) . . . . ?
C33 C28 C29 C30 0.5(7) . . . . ?
N6 C28 C29 C30 173.0(5) . . . . ?
F5 C29 C30 C31 177.9(5) . . . . ?
C28 C29 C30 C31 0.1(9) . . . . ?
C29 C30 C31 C32 -0.9(9) . . . . ?
C30 C31 C32 C33 1.2(10) . . . . ?
C31 C32 C33 F6 -178.9(5) . . . . ?
C31 C32 C33 C28 -0.6(9) . . . . ?
N6 C28 C33 F6 5.4(7) . . . . ?
C29 C28 C33 F6 178.1(4) . . . . ?
N6 C28 C33 C32 -173.0(5) . . . . ?
C29 C28 C33 C32 -0.3(8) . . . . ?
C38 N7 C34 C35 0.5(7) . . . . ?
Rh2 N7 C34 C35 166.5(4) . . . . ?
N7 C34 C35 C36 -2.0(7) . . . . ?
C34 C35 C36 C37 1.0(7) . . . . ?
C35 C36 C37 C38 1.3(8) . . . . ?
C39 N8 C38 N7 172.2(4) . . . . ?
Rh1 N8 C38 N7 6.1(5) . . . . ?
C39 N8 C38 C37 -11.0(7) . . . . ?
Rh1 N8 C38 C37 -177.2(3) . . . . ?
C34 N7 C38 N8 178.8(4) . . . . ?
Rh2 N7 C38 N8 13.0(5) . . . . ?
C34 N7 C38 C37 1.9(6) . . . . ?
Rh2 N7 C38 C37 -163.9(3) . . . . ?
C36 C37 C38 N8 -179.5(5) . . . . ?
C36 C37 C38 N7 -2.7(7) . . . . ?
C38 N8 C39 C44 119.2(5) . . . . ?
Rh1 N8 C39 C44 -74.3(5) . . . . ?
C38 N8 C39 C40 -64.4(6) . . . . ?
Rh1 N8 C39 C40 102.1(5) . . . . ?
C40 C39 C44 F8 178.9(4) . . . . ?
N8 C39 C44 F8 -4.4(7) . . . . ?
C40 C39 C44 C43 -2.4(8) . . . . ?
N8 C39 C44 C43 174.2(5) . . . . ?
F8 C44 C43 C42 -179.5(5) . . . . ?
C39 C44 C43 C42 1.8(9) . . . . ?
C44 C43 C42 C41 -0.2(10) . . . . ?
C43 C42 C41 C40 -0.5(9) . . . . ?
C42 C41 C40 F7 179.6(5) . . . . ?
C42 C41 C40 C39 -0.3(8) . . . . ?
C44 C39 C40 F7 -178.2(4) . . . . ?
N8 C39 C40 F7 5.2(7) . . . . ?
C44 C39 C40 C41 1.7(7) . . . . ?
N8 C39 C40 C41 -175.0(5) . . . . ?
N1 Rh1 C45 N9 -44(7) . . . . ?
N8 Rh1 C45 N9 -133(7) . . . . ?
N3 Rh1 C45 N9 47(7) . . . . ?
N5 Rh1 C45 N9 136(7) . . . . ?
Rh2 Rh1 C45 N9 89(11) . . . . ?
